data_7024941
loop_
_publ_author_name
'Wenzel, Marco'
'Bruere, Sam R.'
'Knapp, Quintin W.'
'Tasker, Peter A.'
'Plieger, Paul G.'

_publ_section_title
;
 Zwitterionic dicopper helicates: anion encapsulation and binding studies.
;
_journal_issue 11
_journal_name_full 'Dalton transactions (Cambridge, England : 2003)'
_journal_page_first 2936
_journal_page_last 2941
_journal_paper_doi 10.1039/b922998a
_journal_volume 39
_journal_year 2010
_chemical_formula_moiety 'C88 H116 Cu2 N8 O4, 3(F6 P), 2(N O3)'
_chemical_formula_sum 'C88 H116 Cu2 F18 N10 O10 P3'
_chemical_formula_weight 2035.90
_chemical_name_common (Cu2(C44H56O2N4)2(NO3))NO3(PF6)2
_chemical_name_systematic
;
[Cu2(C44H56O2N4)2(NO3)]NO3[PF6]2
;
_space_group_IT_number 73
_symmetry_cell_setting orthorhombic
_symmetry_space_group_name_Hall '-I 2b 2c'
_symmetry_space_group_name_H-M 'I b c a'
_atom_sites_solution_hydrogens geom
_atom_sites_solution_primary direct
_atom_sites_solution_secondary difmap
_audit_creation_method SHELXL-97
_cell_angle_alpha 90.00
_cell_angle_beta 90.00
_cell_angle_gamma 90.00
_cell_formula_units_Z 8
_cell_length_a 20.4935(4)
_cell_length_b 24.4709(4)
_cell_length_c 38.6274(8)
_cell_measurement_reflns_used 1298
_cell_measurement_temperature 159(2)
_cell_measurement_theta_max 26.4
_cell_measurement_theta_min 2.8
_cell_volume 19371.4(6)
_computing_cell_refinement 'Bruker SMART'
_computing_data_collection 'Bruker SMART'
_computing_data_reduction 'Bruker SAINT'
_computing_molecular_graphics 'Bruker SHELXTL'
_computing_publication_material 'Bruker SHELXTL'
_computing_structure_refinement 'Bruker SHELXTL'
_computing_structure_solution 'Bruker SHELXTL'
_diffrn_ambient_temperature 159(2)
_diffrn_measured_fraction_theta_full 0.994
_diffrn_measured_fraction_theta_max 0.994
_diffrn_radiation_monochromator graphite
_diffrn_radiation_source 'fine-focus sealed tube'
_diffrn_radiation_type MoK\a
_diffrn_radiation_wavelength 0.71073
_diffrn_reflns_av_R_equivalents 0.0473
_diffrn_reflns_av_sigmaI/netI 0.0285
_diffrn_reflns_limit_h_max 25
_diffrn_reflns_limit_h_min -25
_diffrn_reflns_limit_k_max 30
_diffrn_reflns_limit_k_min -30
_diffrn_reflns_limit_l_max 48
_diffrn_reflns_limit_l_min -47
_diffrn_reflns_number 87667
_diffrn_reflns_theta_full 26.36
_diffrn_reflns_theta_max 26.36
_diffrn_reflns_theta_min 2.80
_exptl_absorpt_coefficient_mu 0.583
_exptl_absorpt_correction_T_max 0.931
_exptl_absorpt_correction_T_min 0.772
_exptl_absorpt_correction_type multi-scan
_exptl_crystal_colour brown
_exptl_crystal_density_diffrn 1.396
_exptl_crystal_density_method 'not measured'
_exptl_crystal_description block
_exptl_crystal_F_000 8472
_exptl_crystal_size_max 0.30
_exptl_crystal_size_mid 0.24
_exptl_crystal_size_min 0.12
_refine_diff_density_max 1.291
_refine_diff_density_min -0.960
_refine_diff_density_rms 0.089
_refine_ls_extinction_method none
_refine_ls_goodness_of_fit_ref 1.051
_refine_ls_hydrogen_treatment constr
_refine_ls_matrix_type full
_refine_ls_number_parameters 595
_refine_ls_number_reflns 9843
_refine_ls_number_restraints 6
_refine_ls_restrained_S_all 1.051
_refine_ls_R_factor_all 0.0870
_refine_ls_R_factor_gt 0.0708
_refine_ls_shift/su_max 0.061
_refine_ls_shift/su_mean 0.001
_refine_ls_structure_factor_coef Fsqd
_refine_ls_weighting_details 'calc w=1/[\s^2^(Fo^2^)+(0.0826P)^2^+114.0332P] where P=(Fo^2^+2Fc^2^)/3'
_refine_ls_weighting_scheme calc
_refine_ls_wR_factor_gt 0.1742
_refine_ls_wR_factor_ref 0.1868
_reflns_number_gt 8053
_reflns_number_total 9843
_reflns_threshold_expression >2sigma(I)
_cod_data_source_file b922998a.txt
_cod_data_source_block samb3a
_cod_depositor_comments
;
The following automatic conversions were performed:

'_exptl_absorpt_correction_type' value 'Multiscan' changed to
'multi-scan' according to
/home/saulius/struct/CIF-dictionaries/cif_core.dic dictionary named
'cif_core.dic' version 2.4.2 from 2011-04-26.

Automatic conversion script
Id: cif_fix_values 1891 2012-01-12 08:04:46Z andrius 
;
_cod_original_sg_symbol_H-M Ibca
_cod_database_code 7024941

loop_
_symmetry_equiv_pos_as_xyz
'x, y, z'
'-x+1/2, -y, z+1/2'
'-x, y+1/2, -z+1/2'
'x+1/2, -y+1/2, -z'
'x+1/2, y+1/2, z+1/2'
'-x+1, -y+1/2, z+1'
'-x+1/2, y+1, -z+1'
'x+1, -y+1, -z+1/2'
'-x, -y, -z'
'x-1/2, y, -z-1/2'
'x, -y-1/2, z-1/2'
'-x-1/2, y-1/2, z'
'-x+1/2, -y+1/2, -z+1/2'
'x, y+1/2, -z'
'x+1/2, -y, z'
'-x, y, z+1/2'

loop_
_atom_site_label
_atom_site_type_symbol
_atom_site_fract_x
_atom_site_fract_y
_atom_site_fract_z
_atom_site_U_iso_or_equiv
_atom_site_adp_type
_atom_site_occupancy
_atom_site_symmetry_multiplicity
_atom_site_calc_flag
_atom_site_refinement_flags
Cu1 Cu 0.53102(2) 0.108930(19) 0.104177(10) 0.02498(14) Uani 1 1 d .
O1 O 0.56310(12) 0.13671(11) 0.06163(6) 0.0299(6) Uani 1 1 d .
N1 N 0.45431(14) 0.07208(12) 0.08176(7) 0.0249(6) Uani 1 1 d .
C1 C 0.40641(17) 0.04437(14) 0.10318(9) 0.0251(7) Uani 1 1 d .
C2 C 0.34004(18) 0.04827(15) 0.09578(10) 0.0285(8) Uani 1 1 d .
H2A H 0.3258 0.0682 0.0767 0.034 Uiso 1 1 calc R
N2 N 0.62706(14) 0.22785(13) 0.03747(7) 0.0258(6) Uani 1 1 d .
H2B H 0.6000 0.2145 0.0541 0.031 Uiso 1 1 calc R
C3 C 0.29525(19) 0.02215(16) 0.11716(10) 0.0323(8) Uani 1 1 d .
H3A H 0.2509 0.0248 0.1123 0.039 Uiso 1 1 calc R
C4 C 0.3157(2) -0.00775(16) 0.14562(10) 0.0352(9) Uani 1 1 d .
H4A H 0.2853 -0.0248 0.1599 0.042 Uiso 1 1 calc R
C5 C 0.3821(2) -0.01195(17) 0.15268(10) 0.0365(9) Uani 1 1 d .
H5A H 0.3962 -0.0325 0.1715 0.044 Uiso 1 1 calc R
C6 C 0.42775(19) 0.01453(16) 0.13162(10) 0.0315(8) Uani 1 1 d .
H6A H 0.4721 0.0122 0.1366 0.038 Uiso 1 1 calc R
C7 C 0.44501(17) 0.07055(15) 0.04859(9) 0.0258(7) Uani 1 1 d .
H7A H 0.4103 0.0494 0.0408 0.031 Uiso 1 1 calc R
C8 C 0.48333(17) 0.09847(15) 0.02243(9) 0.0254(7) Uani 1 1 d .
C9 C 0.46174(17) 0.09529(16) -0.01255(9) 0.0278(8) Uani 1 1 d .
H9A H 0.4253 0.0741 -0.0175 0.033 Uiso 1 1 calc R
C10 C 0.49251(18) 0.12222(16) -0.03947(9) 0.0285(8) Uani 1 1 d .
N11 N 0.61986(14) 0.09834(13) 0.12339(7) 0.0260(6) Uani 1 1 d .
O11 O 0.49093(11) 0.12303(11) 0.14733(6) 0.0273(5) Uani 1 1 d .
C11 C 0.46552(18) 0.12355(18) -0.07681(9) 0.0336(9) Uani 1 1 d .
N12 N 0.39239(14) 0.19131(12) 0.18741(7) 0.0255(6) Uani 1 1 d .
H12J H 0.4187 0.1957 0.1687 0.031 Uiso 1 1 calc R
C12 C 0.4247(2) 0.1756(2) -0.08090(11) 0.0484(12) Uani 1 1 d .
H12A H 0.3896 0.1752 -0.0645 0.073 Uiso 1 1 calc R
H12B H 0.4072 0.1772 -0.1039 0.073 Uiso 1 1 calc R
H12C H 0.4517 0.2070 -0.0769 0.073 Uiso 1 1 calc R
C13 C 0.4230(3) 0.0739(2) -0.08433(12) 0.0561(13) Uani 1 1 d .
H13A H 0.3879 0.0724 -0.0679 0.084 Uiso 1 1 calc R
H13B H 0.4488 0.0413 -0.0825 0.084 Uiso 1 1 calc R
H13C H 0.4054 0.0767 -0.1073 0.084 Uiso 1 1 calc R
C14 C 0.5213(2) 0.1257(2) -0.10348(10) 0.0453(11) Uani 1 1 d .
H14A H 0.5474 0.0932 -0.1016 0.068 Uiso 1 1 calc R
H14B H 0.5480 0.1572 -0.0991 0.068 Uiso 1 1 calc R
H14C H 0.5033 0.1280 -0.1264 0.068 Uiso 1 1 calc R
C15 C 0.54894(18) 0.15217(16) -0.03118(9) 0.0286(8) Uani 1 1 d .
H15A H 0.5710 0.1705 -0.0487 0.034 Uiso 1 1 calc R
C16 C 0.57280(17) 0.15522(15) 0.00245(9) 0.0272(7) Uani 1 1 d .
C17 C 0.53976(17) 0.12957(16) 0.03028(9) 0.0265(7) Uani 1 1 d .
C18 C 0.63612(17) 0.18347(17) 0.01083(9) 0.0301(8) Uani 1 1 d .
H18A H 0.6540 0.1993 -0.0102 0.036 Uiso 1 1 calc R
H18B H 0.6671 0.1568 0.0195 0.036 Uiso 1 1 calc R
C19 C 0.59513(19) 0.27725(17) 0.02242(11) 0.0364(9) Uani 1 1 d .
H19A H 0.5543 0.2670 0.0121 0.055 Uiso 1 1 calc R
H19B H 0.6230 0.2929 0.0051 0.055 Uiso 1 1 calc R
H19C H 0.5875 0.3036 0.0404 0.055 Uiso 1 1 calc R
C20 C 0.69169(17) 0.24048(16) 0.05454(9) 0.0285(8) Uani 1 1 d .
H20A H 0.7092 0.2070 0.0643 0.034 Uiso 1 1 calc R
H20B H 0.7220 0.2530 0.0370 0.034 Uiso 1 1 calc R
C21 C 0.68765(17) 0.28296(17) 0.08265(9) 0.0302(8) Uani 1 1 d .
H21A H 0.6494 0.2764 0.0969 0.036 Uiso 1 1 calc R
H21B H 0.6837 0.3190 0.0724 0.036 Uiso 1 1 calc R
C22 C 0.74949(17) 0.28025(17) 0.10513(9) 0.0301(8) Uani 1 1 d .
H22A H 0.7477 0.2476 0.1194 0.036 Uiso 1 1 calc R
H22B H 0.7873 0.2772 0.0901 0.036 Uiso 1 1 calc R
C101 C 0.67536(17) 0.09287(16) 0.10063(9) 0.0270(8) Uani 1 1 d .
C102 C 0.6708(2) 0.05981(17) 0.07126(10) 0.0349(9) Uani 1 1 d .
H10A H 0.6324 0.0410 0.0666 0.042 Uiso 1 1 calc R
C103 C 0.7240(2) 0.05507(19) 0.04889(11) 0.0427(10) Uani 1 1 d .
H10B H 0.7210 0.0329 0.0294 0.051 Uiso 1 1 calc R
C104 C 0.7817(2) 0.08330(19) 0.05560(12) 0.0441(11) Uani 1 1 d .
H10C H 0.8169 0.0803 0.0406 0.053 Uiso 1 1 calc R
C105 C 0.78620(19) 0.11577(19) 0.08468(11) 0.0395(10) Uani 1 1 d .
H10D H 0.8248 0.1343 0.0893 0.047 Uiso 1 1 calc R
C106 C 0.73339(18) 0.12112(17) 0.10732(10) 0.0311(8) Uani 1 1 d .
H10E H 0.7368 0.1434 0.1267 0.037 Uiso 1 1 calc R
C107 C 0.63142(16) 0.09804(15) 0.15670(9) 0.0253(7) Uani 1 1 d .
H10F H 0.6744 0.0920 0.1634 0.030 Uiso 1 1 calc R
C108 C 0.58505(17) 0.10608(15) 0.18405(9) 0.0250(7) Uani 1 1 d .
C109 C 0.60888(17) 0.10089(16) 0.21853(9) 0.0279(8) Uani 1 1 d .
H10G H 0.6529 0.0933 0.2219 0.033 Uiso 1 1 calc R
C110 C 0.56927(17) 0.10667(16) 0.24714(9) 0.0292(8) Uani 1 1 d .
C111 C 0.59271(19) 0.09994(19) 0.28479(10) 0.0356(9) Uani 1 1 d .
C112 C 0.5545(2) 0.0526(2) 0.30176(11) 0.0468(11) Uani 1 1 d .
H11A H 0.5684 0.0483 0.3253 0.070 Uiso 1 1 calc R
H11B H 0.5626 0.0194 0.2892 0.070 Uiso 1 1 calc R
H11C H 0.5086 0.0607 0.3013 0.070 Uiso 1 1 calc R
C113 C 0.5799(2) 0.1527(2) 0.30504(11) 0.0463(11) Uani 1 1 d .
H11D H 0.6037 0.1822 0.2947 0.069 Uiso 1 1 calc R
H11E H 0.5937 0.1480 0.3286 0.069 Uiso 1 1 calc R
H11F H 0.5340 0.1608 0.3046 0.069 Uiso 1 1 calc R
C114 C 0.6658(2) 0.0863(3) 0.28662(11) 0.0607(15) Uani 1 1 d .
H11G H 0.6904 0.1155 0.2764 0.091 Uiso 1 1 calc R
H11H H 0.6740 0.0531 0.2742 0.091 Uiso 1 1 calc R
H11I H 0.6785 0.0818 0.3104 0.091 Uiso 1 1 calc R
C115 C 0.50277(18) 0.11941(15) 0.24081(9) 0.0272(8) Uani 1 1 d .
H11J H 0.4750 0.1242 0.2596 0.033 Uiso 1 1 calc R
C116 C 0.47771(17) 0.12490(15) 0.20790(9) 0.0246(7) Uani 1 1 d .
C117 C 0.51811(16) 0.11818(15) 0.17808(9) 0.0242(7) Uani 1 1 d .
C118 C 0.40583(17) 0.13507(15) 0.20230(9) 0.0249(7) Uani 1 1 d .
H11K H 0.3831 0.1314 0.2242 0.030 Uiso 1 1 calc R
H11L H 0.3887 0.1076 0.1867 0.030 Uiso 1 1 calc R
C119 C 0.4082(2) 0.23597(17) 0.21247(11) 0.0369(9) Uani 1 1 d .
H11M H 0.3994 0.2707 0.2020 0.055 Uiso 1 1 calc R
H11N H 0.4536 0.2339 0.2187 0.055 Uiso 1 1 calc R
H11O H 0.3820 0.2319 0.2329 0.055 Uiso 1 1 calc R
C120 C 0.32267(16) 0.19794(15) 0.17525(9) 0.0263(7) Uani 1 1 d .
H12D H 0.3177 0.2335 0.1645 0.032 Uiso 1 1 calc R
H12E H 0.2937 0.1965 0.1951 0.032 Uiso 1 1 calc R
C121 C 0.30290(18) 0.15415(15) 0.14956(9) 0.0283(8) Uani 1 1 d .
H12F H 0.2944 0.1204 0.1620 0.034 Uiso 1 1 calc R
H12G H 0.3388 0.1476 0.1337 0.034 Uiso 1 1 calc R
C122 C 0.24199(18) 0.16981(17) 0.12864(10) 0.0314(8) Uani 1 1 d .
H12H H 0.2294 0.1388 0.1145 0.038 Uiso 1 1 calc R
H12I H 0.2065 0.1770 0.1446 0.038 Uiso 1 1 calc R
P1 P 0.81011(7) 0.17589(6) 0.19958(3) 0.0548(4) Uani 1 1 d D
F23 F 0.7794(2) 0.4275(3) 0.0255(2) 0.206(4) Uani 1 1 d .
P2 P 0.7500 0.38683(6) 0.0000 0.0327(3) Uani 1 2 d S
F22 F 0.77928(16) 0.3402(2) 0.02358(10) 0.1037(16) Uani 1 1 d .
F21 F 0.68307(12) 0.38444(13) 0.02133(8) 0.0560(7) Uani 1 1 d .
F6 F 0.8020(3) 0.11315(18) 0.19191(14) 0.145(3) Uani 1 1 d D
F5 F 0.88420(18) 0.1723(2) 0.21064(9) 0.119(2) Uani 1 1 d D
F4 F 0.78929(18) 0.16475(18) 0.23844(8) 0.0826(11) Uani 1 1 d D
F3 F 0.73440(15) 0.18154(13) 0.18873(8) 0.0641(8) Uani 1 1 d D
N200 N 0.5000 0.2500 0.11527(11) 0.0275(9) Uani 1 2 d S
O200 O 0.55251(14) 0.24629(13) 0.13149(9) 0.0477(8) Uani 1 1 d .
O201 O 0.5000 0.2500 0.08308(12) 0.0678(15) Uani 1 2 d S
F2 F 0.8113(2) 0.23887(15) 0.20793(16) 0.128(2) Uani 1 1 d D
O301 O 0.3783(6) 0.0000 0.2500 0.135(3) Uani 1 2 d S
F1 F 0.8306(2) 0.1844(4) 0.16106(10) 0.176(3) Uani 1 1 d D
N300 N 0.3042(5) 0.0000 0.2500 0.211(10) Uani 1 2 d S
O300 O 0.2691(7) 0.0337(6) 0.2725(3) 0.275(6) Uani 1 1 d .

loop_
_atom_site_aniso_label
_atom_site_aniso_U_11
_atom_site_aniso_U_22
_atom_site_aniso_U_33
_atom_site_aniso_U_23
_atom_site_aniso_U_13
_atom_site_aniso_U_12
Cu1 0.0191(2) 0.0387(3) 0.0172(2) 0.00328(17) -0.00210(15) -0.00381(18)
O1 0.0258(13) 0.0451(16) 0.0190(12) 0.0057(11) -0.0047(10) -0.0097(11)
N1 0.0196(14) 0.0311(16) 0.0240(15) 0.0042(12) -0.0019(11) -0.0014(12)
C1 0.0276(17) 0.0236(17) 0.0242(17) -0.0008(14) -0.0001(13) -0.0050(14)
C2 0.0266(18) 0.0306(19) 0.0283(18) -0.0011(15) -0.0025(14) -0.0041(15)
N2 0.0218(14) 0.0356(17) 0.0200(14) 0.0052(12) 0.0000(11) -0.0038(12)
C3 0.0265(18) 0.035(2) 0.035(2) -0.0038(17) -0.0004(15) -0.0078(16)
C4 0.037(2) 0.035(2) 0.033(2) -0.0020(17) 0.0065(16) -0.0126(17)
C5 0.043(2) 0.036(2) 0.031(2) 0.0058(16) 0.0007(17) -0.0021(18)
C6 0.0298(19) 0.035(2) 0.0298(19) 0.0051(16) -0.0006(15) 0.0002(16)
C7 0.0202(16) 0.0289(18) 0.0284(18) -0.0008(15) -0.0029(14) -0.0003(14)
C8 0.0241(17) 0.0288(18) 0.0233(17) -0.0002(14) -0.0019(13) -0.0001(14)
C9 0.0243(18) 0.034(2) 0.0249(18) -0.0054(15) -0.0025(14) 0.0011(15)
C10 0.0250(17) 0.040(2) 0.0205(17) -0.0056(15) -0.0014(14) 0.0043(15)
N11 0.0211(14) 0.0350(17) 0.0221(15) 0.0027(12) 0.0015(11) -0.0003(12)
O11 0.0204(12) 0.0421(15) 0.0194(12) 0.0031(10) -0.0020(9) -0.0012(10)
C11 0.0277(19) 0.054(3) 0.0189(17) -0.0073(16) -0.0032(14) 0.0000(17)
N12 0.0217(14) 0.0309(16) 0.0240(15) 0.0024(12) 0.0021(11) -0.0022(12)
C12 0.042(2) 0.076(3) 0.028(2) -0.004(2) -0.0074(18) 0.014(2)
C13 0.059(3) 0.080(4) 0.029(2) -0.010(2) -0.006(2) -0.023(3)
C14 0.034(2) 0.079(3) 0.0223(19) -0.010(2) -0.0005(16) 0.002(2)
C15 0.0279(18) 0.040(2) 0.0178(16) 0.0017(15) 0.0005(14) 0.0006(16)
C16 0.0222(17) 0.036(2) 0.0233(17) 0.0015(15) 0.0003(13) -0.0016(15)
C17 0.0233(17) 0.036(2) 0.0201(17) 0.0016(15) -0.0017(13) 0.0030(15)
C18 0.0251(18) 0.045(2) 0.0206(17) 0.0000(15) 0.0025(13) -0.0050(16)
C19 0.0283(19) 0.042(2) 0.039(2) 0.0143(18) -0.0081(16) -0.0056(17)
C20 0.0209(17) 0.040(2) 0.0243(17) 0.0011(15) -0.0012(13) -0.0012(15)
C21 0.0246(17) 0.043(2) 0.0228(17) 0.0011(15) 0.0020(14) 0.0012(16)
C22 0.0213(17) 0.043(2) 0.0264(18) -0.0052(16) 0.0020(14) 0.0006(16)
C101 0.0224(17) 0.036(2) 0.0225(17) 0.0069(15) 0.0015(13) 0.0028(15)
C102 0.036(2) 0.042(2) 0.0267(19) 0.0054(16) 0.0039(16) -0.0008(17)
C103 0.056(3) 0.046(2) 0.027(2) 0.0070(18) 0.0101(18) 0.012(2)
C104 0.041(2) 0.049(3) 0.042(2) 0.017(2) 0.0188(19) 0.011(2)
C105 0.0246(19) 0.051(3) 0.043(2) 0.017(2) 0.0046(17) -0.0003(18)
C106 0.0248(18) 0.040(2) 0.0285(19) 0.0083(16) 0.0003(14) 0.0022(15)
C107 0.0185(16) 0.036(2) 0.0214(17) 0.0042(14) -0.0042(13) -0.0014(14)
C108 0.0196(16) 0.0338(19) 0.0214(17) -0.0003(14) -0.0012(13) -0.0015(14)
C109 0.0222(17) 0.040(2) 0.0217(17) 0.0013(15) -0.0027(13) -0.0015(15)
C110 0.0256(17) 0.041(2) 0.0209(17) 0.0006(15) -0.0009(14) -0.0018(16)
C111 0.0291(19) 0.058(3) 0.0196(17) 0.0025(17) -0.0030(15) -0.0018(18)
C112 0.060(3) 0.054(3) 0.027(2) 0.0090(19) -0.0073(19) 0.000(2)
C113 0.050(3) 0.065(3) 0.023(2) -0.0038(19) -0.0055(18) -0.011(2)
C114 0.036(2) 0.120(5) 0.026(2) 0.007(3) -0.0096(18) 0.010(3)
C115 0.0250(17) 0.035(2) 0.0213(17) 0.0005(14) 0.0029(14) -0.0033(15)
C116 0.0225(17) 0.0283(18) 0.0230(17) -0.0009(14) 0.0019(13) -0.0025(14)
C117 0.0211(16) 0.0301(19) 0.0213(16) 0.0029(14) -0.0015(13) -0.0021(14)
C118 0.0233(17) 0.0274(18) 0.0238(17) 0.0015(14) 0.0018(13) -0.0027(14)
C119 0.039(2) 0.035(2) 0.037(2) -0.0018(17) -0.0052(17) -0.0072(17)
C120 0.0226(17) 0.0314(19) 0.0249(17) 0.0019(14) 0.0008(13) 0.0015(14)
C121 0.0278(18) 0.0316(19) 0.0254(17) 0.0030(15) -0.0020(14) 0.0002(15)
C122 0.0254(18) 0.040(2) 0.0286(18) 0.0032(16) -0.0025(15) -0.0018(16)
P1 0.0634(8) 0.0607(8) 0.0402(7) -0.0052(6) -0.0238(6) 0.0151(7)
F23 0.054(2) 0.204(6) 0.360(9) -0.241(7) 0.011(4) -0.016(3)
P2 0.0244(7) 0.0382(8) 0.0353(7) 0.000 0.0020(6) 0.000
F22 0.0445(17) 0.170(4) 0.097(3) 0.088(3) 0.0223(17) 0.030(2)
F21 0.0328(13) 0.078(2) 0.0568(17) -0.0205(15) 0.0086(12) 0.0053(13)
F6 0.210(6) 0.085(3) 0.141(4) -0.062(3) -0.090(4) 0.081(3)
F5 0.067(2) 0.245(6) 0.0454(18) -0.025(3) -0.0262(17) 0.076(3)
F4 0.078(2) 0.127(3) 0.0430(17) -0.0120(19) -0.0180(16) -0.001(2)
F3 0.0605(19) 0.0584(18) 0.073(2) 0.0003(16) -0.0259(15) -0.0013(14)
N200 0.027(2) 0.030(2) 0.026(2) 0.000 0.000 -0.0080(18)
O200 0.0303(15) 0.0498(19) 0.063(2) -0.0146(16) -0.0133(14) -0.0008(13)
O201 0.093(4) 0.081(4) 0.029(2) 0.000 0.000 -0.009(3)
F2 0.082(3) 0.056(2) 0.246(6) 0.011(3) -0.067(3) -0.013(2)
O301 0.201(11) 0.124(7) 0.079(5) 0.019(5) 0.000 0.000
F1 0.082(3) 0.399(10) 0.047(2) 0.045(4) -0.029(2) -0.045(4)
N300 0.063(6) 0.32(2) 0.249(17) -0.230(17) 0.000 0.000
O300 0.311(16) 0.311(16) 0.202(11) -0.034(11) 0.020(11) 0.039(13)

loop_
_atom_type_symbol
_atom_type_description
_atom_type_scat_dispersion_real
_atom_type_scat_dispersion_imag
_atom_type_scat_source
C C 0.0033 0.0016 'International Tables Vol C Tables 4.2.6.8 and 6.1.1.4'
H H 0.0000 0.0000 'International Tables Vol C Tables 4.2.6.8 and 6.1.1.4'
N N 0.0061 0.0033 'International Tables Vol C Tables 4.2.6.8 and 6.1.1.4'
O O 0.0106 0.0060 'International Tables Vol C Tables 4.2.6.8 and 6.1.1.4'
F F 0.0171 0.0103 'International Tables Vol C Tables 4.2.6.8 and 6.1.1.4'
P P 0.1023 0.0942 'International Tables Vol C Tables 4.2.6.8 and 6.1.1.4'
Cu Cu 0.3201 1.2651 'International Tables Vol C Tables 4.2.6.8 and 6.1.1.4'

loop_
_geom_angle_atom_site_label_1
_geom_angle_atom_site_label_2
_geom_angle_atom_site_label_3
_geom_angle
_geom_angle_site_symmetry_1
_geom_angle_site_symmetry_3
O11 Cu1 O1 148.18(12) . .
O11 Cu1 N11 95.34(11) . .
O1 Cu1 N11 93.03(11) . .
O11 Cu1 N1 97.00(11) . .
O1 Cu1 N1 93.36(11) . .
N11 Cu1 N1 145.20(13) . .
C17 O1 Cu1 128.7(2) . .
C7 N1 C1 116.8(3) . .
C7 N1 Cu1 123.7(2) . .
C1 N1 Cu1 119.5(2) . .
C6 C1 C2 120.4(3) . .
C6 C1 N1 118.9(3) . .
C2 C1 N1 120.7(3) . .
C3 C2 C1 119.4(4) . .
C3 C2 H2A 120.3 . .
C1 C2 H2A 120.3 . .
C19 N2 C18 111.8(3) . .
C19 N2 C20 112.9(3) . .
C18 N2 C20 109.7(3) . .
C19 N2 H2B 107.4 . .
C18 N2 H2B 107.4 . .
C20 N2 H2B 107.4 . .
C4 C3 C2 121.0(4) . .
C4 C3 H3A 119.5 . .
C2 C3 H3A 119.5 . .
C3 C4 C5 119.3(4) . .
C3 C4 H4A 120.3 . .
C5 C4 H4A 120.3 . .
C4 C5 C6 120.4(4) . .
C4 C5 H5A 119.8 . .
C6 C5 H5A 119.8 . .
C1 C6 C5 119.5(4) . .
C1 C6 H6A 120.2 . .
C5 C6 H6A 120.2 . .
N1 C7 C8 126.5(3) . .
N1 C7 H7A 116.7 . .
C8 C7 H7A 116.7 . .
C17 C8 C9 119.1(3) . .
C17 C8 C7 123.1(3) . .
C9 C8 C7 117.8(3) . .
C10 C9 C8 123.1(3) . .
C10 C9 H9A 118.5 . .
C8 C9 H9A 118.5 . .
C9 C10 C15 116.9(3) . .
C9 C10 C11 123.3(3) . .
C15 C10 C11 119.8(3) . .
C107 N11 C101 117.1(3) . .
C107 N11 Cu1 122.3(2) . .
C101 N11 Cu1 120.5(2) . .
C117 O11 Cu1 126.5(2) . .
C13 C11 C12 109.3(4) . .
C13 C11 C14 108.9(4) . .
C12 C11 C14 107.9(4) . .
C13 C11 C10 111.5(4) . .
C12 C11 C10 108.0(3) . .
C14 C11 C10 111.1(3) . .
C119 N12 C120 109.1(3) . .
C119 N12 C118 112.2(3) . .
C120 N12 C118 112.7(3) . .
C119 N12 H12J 107.5 . .
C120 N12 H12J 107.5 . .
C118 N12 H12J 107.5 . .
C11 C12 H12A 109.5 . .
C11 C12 H12B 109.5 . .
H12A C12 H12B 109.5 . .
C11 C12 H12C 109.5 . .
H12A C12 H12C 109.5 . .
H12B C12 H12C 109.5 . .
C11 C13 H13A 109.5 . .
C11 C13 H13B 109.5 . .
H13A C13 H13B 109.5 . .
C11 C13 H13C 109.5 . .
H13A C13 H13C 109.5 . .
H13B C13 H13C 109.5 . .
C11 C14 H14A 109.5 . .
C11 C14 H14B 109.5 . .
H14A C14 H14B 109.5 . .
C11 C14 H14C 109.5 . .
H14A C14 H14C 109.5 . .
H14B C14 H14C 109.5 . .
C16 C15 C10 122.0(3) . .
C16 C15 H15A 119.0 . .
C10 C15 H15A 119.0 . .
C15 C16 C17 121.1(3) . .
C15 C16 C18 121.9(3) . .
C17 C16 C18 116.9(3) . .
O1 C17 C16 117.8(3) . .
O1 C17 C8 124.5(3) . .
C16 C17 C8 117.7(3) . .
C16 C18 N2 111.8(3) . .
C16 C18 H18A 109.3 . .
N2 C18 H18A 109.3 . .
C16 C18 H18B 109.3 . .
N2 C18 H18B 109.3 . .
H18A C18 H18B 107.9 . .
N2 C19 H19A 109.5 . .
N2 C19 H19B 109.5 . .
H19A C19 H19B 109.5 . .
N2 C19 H19C 109.5 . .
H19A C19 H19C 109.5 . .
H19B C19 H19C 109.5 . .
C21 C20 N2 114.1(3) . .
C21 C20 H20A 108.7 . .
N2 C20 H20A 108.7 . .
C21 C20 H20B 108.7 . .
N2 C20 H20B 108.7 . .
H20A C20 H20B 107.6 . .
C20 C21 C22 109.4(3) . .
C20 C21 H21A 109.8 . .
C22 C21 H21A 109.8 . .
C20 C21 H21B 109.8 . .
C22 C21 H21B 109.8 . .
H21A C21 H21B 108.2 . .
C122 C22 C21 113.2(3) 6_554 .
C122 C22 H22A 108.9 6_554 .
C21 C22 H22A 108.9 . .
C122 C22 H22B 108.9 6_554 .
C21 C22 H22B 108.9 . .
H22A C22 H22B 107.7 . .
C102 C101 C106 119.5(3) . .
C102 C101 N11 119.7(3) . .
C106 C101 N11 120.7(3) . .
C103 C102 C101 119.9(4) . .
C103 C102 H10A 120.0 . .
C101 C102 H10A 120.0 . .
C104 C103 C102 120.4(4) . .
C104 C103 H10B 119.8 . .
C102 C103 H10B 119.8 . .
C105 C104 C103 119.6(4) . .
C105 C104 H10C 120.2 . .
C103 C104 H10C 120.2 . .
C104 C105 C106 120.8(4) . .
C104 C105 H10D 119.6 . .
C106 C105 H10D 119.6 . .
C105 C106 C101 119.7(4) . .
C105 C106 H10E 120.1 . .
C101 C106 H10E 120.1 . .
N11 C107 C108 127.1(3) . .
N11 C107 H10F 116.4 . .
C108 C107 H10F 116.4 . .
C117 C108 C109 120.1(3) . .
C117 C108 C107 123.2(3) . .
C109 C108 C107 116.7(3) . .
C110 C109 C108 122.6(3) . .
C110 C109 H10G 118.7 . .
C108 C109 H10G 118.7 . .
C109 C110 C115 116.7(3) . .
C109 C110 C111 124.2(3) . .
C115 C110 C111 119.1(3) . .
C113 C111 C114 109.1(4) . .
C113 C111 C110 109.8(3) . .
C114 C111 C110 111.8(3) . .
C113 C111 C112 109.1(4) . .
C114 C111 C112 108.2(4) . .
C110 C111 C112 108.8(3) . .
C111 C112 H11A 109.5 . .
C111 C112 H11B 109.5 . .
H11A C112 H11B 109.5 . .
C111 C112 H11C 109.5 . .
H11A C112 H11C 109.5 . .
H11B C112 H11C 109.5 . .
C111 C113 H11D 109.5 . .
C111 C113 H11E 109.5 . .
H11D C113 H11E 109.5 . .
C111 C113 H11F 109.5 . .
H11D C113 H11F 109.5 . .
H11E C113 H11F 109.5 . .
C111 C114 H11G 109.5 . .
C111 C114 H11H 109.5 . .
H11G C114 H11H 109.5 . .
C111 C114 H11I 109.5 . .
H11G C114 H11I 109.5 . .
H11H C114 H11I 109.5 . .
C116 C115 C110 122.6(3) . .
C116 C115 H11J 118.7 . .
C110 C115 H11J 118.7 . .
C115 C116 C117 121.1(3) . .
C115 C116 C118 120.8(3) . .
C117 C116 C118 118.0(3) . .
O11 C117 C108 124.9(3) . .
O11 C117 C116 118.2(3) . .
C108 C117 C116 116.9(3) . .
C116 C118 N12 112.4(3) . .
C116 C118 H11K 109.1 . .
N12 C118 H11K 109.1 . .
C116 C118 H11L 109.1 . .
N12 C118 H11L 109.1 . .
H11K C118 H11L 107.9 . .
N12 C119 H11M 109.5 . .
N12 C119 H11N 109.5 . .
H11M C119 H11N 109.5 . .
N12 C119 H11O 109.5 . .
H11M C119 H11O 109.5 . .
H11N C119 H11O 109.5 . .
N12 C120 C121 112.3(3) . .
N12 C120 H12D 109.1 . .
C121 C120 H12D 109.1 . .
N12 C120 H12E 109.1 . .
C121 C120 H12E 109.1 . .
H12D C120 H12E 107.9 . .
C120 C121 C122 112.7(3) . .
C120 C121 H12F 109.1 . .
C122 C121 H12F 109.1 . .
C120 C121 H12G 109.1 . .
C122 C121 H12G 109.1 . .
H12F C121 H12G 107.8 . .
C22 C122 C121 114.7(3) 6_554 .
C22 C122 H12H 108.6 6_554 .
C121 C122 H12H 108.6 . .
C22 C122 H12I 108.6 6_554 .
C121 C122 H12I 108.6 . .
H12H C122 H12I 107.6 . .
F1 P1 F6 88.8(4) . .
F1 P1 F2 93.5(4) . .
F6 P1 F2 174.7(3) . .
F1 P1 F5 90.4(2) . .
F6 P1 F5 95.7(3) . .
F2 P1 F5 89.1(3) . .
F1 P1 F4 177.8(4) . .
F6 P1 F4 89.0(3) . .
F2 P1 F4 88.8(3) . .
F5 P1 F4 89.6(2) . .
F1 P1 F3 90.0(2) . .
F6 P1 F3 86.2(2) . .
F2 P1 F3 89.09(19) . .
F5 P1 F3 178.1(3) . .
F4 P1 F3 90.11(19) . .
F23 P2 F23 98.6(7) 7_644 .
F23 P2 F22 87.0(4) 7_644 7_644
F23 P2 F22 174.3(4) . 7_644
F23 P2 F22 174.3(4) 7_644 .
F23 P2 F22 87.0(4) . .
F22 P2 F22 87.5(4) 7_644 .
F23 P2 F21 91.7(2) 7_644 7_644
F23 P2 F21 91.1(2) . 7_644
F22 P2 F21 90.14(16) 7_644 7_644
F22 P2 F21 86.85(16) . 7_644
F23 P2 F21 91.1(2) 7_644 .
F23 P2 F21 91.7(2) . .
F22 P2 F21 86.85(16) 7_644 .
F22 P2 F21 90.14(16) . .
F21 P2 F21 175.8(2) 7_644 .
O201 N200 O200 120.1(2) . .
O201 N200 O200 120.1(2) . 6_554
O200 N200 O200 119.8(5) . 6_554
O300 N300 O300 118.0(15) 8_445 .
O300 N300 O301 121.0(7) 8_445 .
O300 N300 O301 121.0(7) . .

loop_
_geom_bond_atom_site_label_1
_geom_bond_atom_site_label_2
_geom_bond_distance
_geom_bond_site_symmetry_2
Cu1 O11 1.890(2) .
Cu1 O1 1.896(2) .
Cu1 N11 1.983(3) .
Cu1 N1 2.009(3) .
O1 C17 1.313(4) .
N1 C7 1.296(5) .
N1 C1 1.452(4) .
C1 C6 1.390(5) .
C1 C2 1.393(5) .
C2 C3 1.390(5) .
C2 H2A 0.9300 .
N2 C19 1.493(5) .
N2 C18 1.508(5) .
N2 C20 1.512(4) .
N2 H2B 0.9100 .
C3 C4 1.385(6) .
C3 H3A 0.9300 .
C4 C5 1.392(6) .
C4 H4A 0.9300 .
C5 C6 1.399(5) .
C5 H5A 0.9300 .
C6 H6A 0.9300 .
C7 C8 1.451(5) .
C7 H7A 0.9300 .
C8 C17 1.417(5) .
C8 C9 1.424(5) .
C9 C10 1.383(5) .
C9 H9A 0.9300 .
C10 C15 1.406(5) .
C10 C11 1.545(5) .
N11 C107 1.309(4) .
N11 C101 1.444(4) .
O11 C117 1.317(4) .
C11 C13 1.524(6) .
C11 C12 1.533(6) .
C11 C14 1.540(5) .
N12 C119 1.496(5) .
N12 C120 1.513(4) .
N12 C118 1.517(5) .
N12 H12J 0.9100 .
C12 H12A 0.9600 .
C12 H12B 0.9600 .
C12 H12C 0.9600 .
C13 H13A 0.9600 .
C13 H13B 0.9600 .
C13 H13C 0.9600 .
C14 H14A 0.9600 .
C14 H14B 0.9600 .
C14 H14C 0.9600 .
C15 C16 1.390(5) .
C15 H15A 0.9300 .
C16 C17 1.417(5) .
C16 C18 1.505(5) .
C18 H18A 0.9700 .
C18 H18B 0.9700 .
C19 H19A 0.9600 .
C19 H19B 0.9600 .
C19 H19C 0.9600 .
C20 C21 1.506(5) .
C20 H20A 0.9700 .
C20 H20B 0.9700 .
C21 C22 1.538(5) .
C21 H21A 0.9700 .
C21 H21B 0.9700 .
C22 C122 1.532(5) 6_554
C22 H22A 0.9700 .
C22 H22B 0.9700 .
C101 C102 1.396(5) .
C101 C106 1.400(5) .
C102 C103 1.396(6) .
C102 H10A 0.9300 .
C103 C104 1.393(7) .
C103 H10B 0.9300 .
C104 C105 1.379(7) .
C104 H10C 0.9300 .
C105 C106 1.397(5) .
C105 H10D 0.9300 .
C106 H10E 0.9300 .
C107 C108 1.434(5) .
C107 H10F 0.9300 .
C108 C117 1.422(5) .
C108 C109 1.424(5) .
C109 C110 1.379(5) .
C109 H10G 0.9300 .
C110 C115 1.419(5) .
C110 C111 1.540(5) .
C111 C113 1.532(6) .
C111 C114 1.535(6) .
C111 C112 1.545(6) .
C112 H11A 0.9600 .
C112 H11B 0.9600 .
C112 H11C 0.9600 .
C113 H11D 0.9600 .
C113 H11E 0.9600 .
C113 H11F 0.9600 .
C114 H11G 0.9600 .
C114 H11H 0.9600 .
C114 H11I 0.9600 .
C115 C116 1.377(5) .
C115 H11J 0.9300 .
C116 C117 1.428(5) .
C116 C118 1.509(5) .
C118 H11K 0.9700 .
C118 H11L 0.9700 .
C119 H11M 0.9600 .
C119 H11N 0.9600 .
C119 H11O 0.9600 .
C120 C121 1.516(5) .
C120 H12D 0.9700 .
C120 H12E 0.9700 .
C121 C122 1.535(5) .
C121 H12F 0.9700 .
C121 H12G 0.9700 .
C122 C22 1.532(5) 6_554
C122 H12H 0.9700 .
C122 H12I 0.9700 .
P1 F1 1.560(4) .
P1 F6 1.573(5) .
P1 F2 1.575(4) .
P1 F5 1.580(3) .
P1 F4 1.584(4) .
P1 F3 1.613(3) .
F23 P2 1.525(4) .
P2 F23 1.525(4) 7_644
P2 F22 1.578(3) 7_644
P2 F22 1.578(3) .
P2 F21 1.601(3) 7_644
P2 F21 1.601(3) .
N200 O201 1.243(6) .
N200 O200 1.249(4) .
N200 O200 1.249(4) 6_554
O301 N300 1.519(14) .
N300 O300 1.397(13) 8_445
N300 O300 1.397(13) .
